data_4307240
loop_
_publ_author_name
'Pierre Thu\'ery'

_publ_contact_author_address
;
      CEA/Saclay, SCM (CNRS URA 331)
      B\^at. 125
      91191 Gif-sur-Yvette
      France
;
_publ_contact_author_email pierre.thuery@cea.fr
_publ_contact_author_fax '33 1 69 08 66 40'
_publ_contact_author_name 'P. Thu\'ery'
_publ_contact_author_phone '33 1 69 08 63 29'
_publ_section_title
;
Uranyl Ion Complexation by Citric and Citramalic Acids in the Presence of
Diamines
;
_journal_name_full 'Inorganic Chemistry'
_journal_page_first 2307
_journal_page_last 2315
_journal_paper_doi 10.1021/ic061772k
_journal_volume 46
_journal_year 2007
_chemical_formula_sum 'C18 H32 N2 O22 U2'
_chemical_formula_weight 1104.52
_space_group_IT_number 14
_symmetry_cell_setting monoclinic
_symmetry_space_group_name_Hall '-P 2ybc'
_symmetry_space_group_name_H-M 'P 1 21/c 1'
_atom_sites_solution_hydrogens geom
_atom_sites_solution_primary direct
_atom_sites_solution_secondary difmap
_audit_creation_method SHELXL-97
_cell_angle_alpha 90.00
_cell_angle_beta 99.809(2)
_cell_angle_gamma 90.00
_cell_formula_units_Z 2
_cell_length_a 9.3098(4)
_cell_length_b 13.8620(6)
_cell_length_c 11.0229(3)
_cell_measurement_reflns_used 41233
_cell_measurement_temperature 100(2)
_cell_measurement_theta_max 25.68
_cell_measurement_theta_min 2.94
_cell_volume 1401.74(9)
_computing_cell_refinement 'HKL2000 (Otwinowski & Minor, 1997)'
_computing_data_collection 'COLLECT (Hooft, 1998)'
_computing_data_reduction 'HKL2000 (Otwinowski & Minor, 1997)'
_computing_molecular_graphics 'SHELXTL (Sheldrick, 1999)'
_computing_publication_material 'SHELXTL (Sheldrick, 1999); PLATON (Spek, 2003)'
_computing_structure_refinement 'SHELXL-97 (Sheldrick, 1997)'
_computing_structure_solution 'SHELXS-97 (Sheldrick, 1997)'
_diffrn_ambient_temperature 100(2)
_diffrn_measured_fraction_theta_full 0.998
_diffrn_measured_fraction_theta_max 0.998
_diffrn_measurement_device_type 'Nonius Kappa-CCD area-detector diffractometer'
_diffrn_measurement_method 'two \f and three \w scans with 2\% steps'
_diffrn_radiation_monochromator graphite
_diffrn_radiation_source 'fine-focus sealed tube'
_diffrn_radiation_type MoK\a
_diffrn_radiation_wavelength 0.71073
_diffrn_reflns_av_R_equivalents 0.0243
_diffrn_reflns_av_sigmaI/netI 0.0287
_diffrn_reflns_limit_h_max 11
_diffrn_reflns_limit_h_min -11
_diffrn_reflns_limit_k_max 16
_diffrn_reflns_limit_k_min -16
_diffrn_reflns_limit_l_max 13
_diffrn_reflns_limit_l_min -13
_diffrn_reflns_number 41233
_diffrn_reflns_theta_full 25.68
_diffrn_reflns_theta_max 25.68
_diffrn_reflns_theta_min 2.94
_diffrn_standards_decay_% 0
_diffrn_standards_interval_time 0
_diffrn_standards_number 0
_exptl_absorpt_coefficient_mu 11.640
_exptl_absorpt_correction_T_max 0.312
_exptl_absorpt_correction_T_min 0.206
_exptl_absorpt_correction_type multi-scan
_exptl_absorpt_process_details 'SCALEPACK (Otwinowski & Minor, 1997)'
_exptl_crystal_colour 'translucent light yellow'
_exptl_crystal_density_diffrn 2.617
_exptl_crystal_description irregular
_exptl_crystal_F_000 1028
_exptl_crystal_size_max 0.17
_exptl_crystal_size_mid 0.14
_exptl_crystal_size_min 0.10
_refine_diff_density_max 0.723
_refine_diff_density_min -1.003
_refine_diff_density_rms 0.151
_refine_ls_extinction_method none
_refine_ls_goodness_of_fit_ref 1.165
_refine_ls_hydrogen_treatment constr
_refine_ls_matrix_type full
_refine_ls_number_parameters 235
_refine_ls_number_reflns 2662
_refine_ls_number_restraints 54
_refine_ls_restrained_S_all 1.157
_refine_ls_R_factor_all 0.0244
_refine_ls_R_factor_gt 0.0211
_refine_ls_shift/su_max 0.002
_refine_ls_shift/su_mean 0.000
_refine_ls_structure_factor_coef Fsqd
_refine_ls_weighting_details 'calc w=1/[\s^2^(Fo^2^)+(0.0079P)^2^+5.3942P] where P=(Fo^2^+2Fc^2^)/3'
_refine_ls_weighting_scheme calc
_refine_ls_wR_factor_gt 0.0435
_refine_ls_wR_factor_ref 0.0441
_reflns_number_gt 2554
_reflns_number_total 2662
_reflns_threshold_expression >2sigma(I)
_cod_data_source_file ic061772ksi20060919_082125_2.cif
_cod_data_source_block 1
_cod_original_sg_symbol_H-M 'P 21/c'
_cod_database_code 4307240

loop_
_symmetry_equiv_pos_as_xyz
'x, y, z'
'-x, y+1/2, -z+1/2'
'-x, -y, -z'
'x, -y-1/2, z-1/2'

loop_
_atom_site_label
_atom_site_type_symbol
_atom_site_fract_x
_atom_site_fract_y
_atom_site_fract_z
_atom_site_U_iso_or_equiv
_atom_site_adp_type
_atom_site_occupancy
_atom_site_symmetry_multiplicity
_atom_site_calc_flag
_atom_site_refinement_flags
_atom_site_disorder_assembly
_atom_site_disorder_group
U U 0.806839(14) 0.057931(11) 0.005695(13) 0.01025(6) Uani 1 1 d . . .
O1 O 0.7245(3) 0.0100(2) -0.1390(3) 0.0161(6) Uani 1 1 d . . .
O2 O 0.8755(3) 0.1141(2) 0.1479(3) 0.0156(6) Uani 1 1 d . . .
O3 O 0.9636(3) -0.0764(2) 0.0625(2) 0.0108(6) Uani 1 1 d . . .
O4 O 0.6928(3) -0.0723(2) 0.0949(3) 0.0146(6) Uani 1 1 d . . .
O5 O 0.6960(3) -0.2220(2) 0.1714(3) 0.0195(7) Uani 1 1 d . . .
O6 O 1.2050(3) -0.2129(2) 0.0869(3) 0.0130(6) Uani 1 1 d . . .
O7 O 1.1372(3) -0.3664(2) 0.0679(3) 0.0163(6) Uani 1 1 d . . .
O8 O 0.8362(3) -0.0767(2) 0.3735(3) 0.0183(7) Uani 1 1 d . . .
O9 O 1.0377(3) 0.0059(2) 0.3574(3) 0.0153(6) Uani 1 1 d . . .
H9 H 0.9837 0.0574 0.3797 0.018 Uiso 1 1 d R . .
O10 O 0.5733(3) 0.1193(2) 0.0374(3) 0.0167(6) Uani 1 1 d . . .
H10A H 0.4853 0.1115 -0.0201 0.020 Uiso 1 1 d R . .
H10B H 0.5537 0.1609 0.0960 0.020 Uiso 1 1 d R . .
O11 O 0.5488(4) 0.2464(4) 0.2212(4) 0.0564(14) Uani 1 1 d . . .
H11A H 0.6210 0.2716 0.2820 0.068 Uiso 1 1 d R . .
H11B H 0.4619 0.2557 0.2604 0.068 Uiso 1 1 d R . .
C1 C 0.9237(4) -0.1549(3) 0.1321(3) 0.0109(8) Uani 1 1 d . . .
C2 C 0.7560(4) -0.1509(3) 0.1344(4) 0.0132(9) Uani 1 1 d . . .
C3 C 0.9508(4) -0.2519(3) 0.0740(4) 0.0161(9) Uani 1 1 d . . .
H3A H 0.9049 -0.3019 0.1157 0.019 Uiso 1 1 calc R . .
H3B H 0.9024 -0.2511 -0.0112 0.019 Uiso 1 1 calc R . .
C4 C 1.1079(4) -0.2797(3) 0.0768(3) 0.0128(8) Uani 1 1 d . . .
C5 C 1.0073(4) -0.1504(3) 0.2666(4) 0.0134(8) Uani 1 1 d . . .
H5A H 0.9962 -0.2113 0.3073 0.016 Uiso 1 1 calc R . .
H5B H 1.1104 -0.1409 0.2655 0.016 Uiso 1 1 calc R . .
C6 C 0.9530(4) -0.0706(3) 0.3377(4) 0.0129(9) Uani 1 1 d . . .
N1 N 0.6168(14) 0.0019(7) 0.4618(9) 0.014(3) Uani 0.50 1 d PDU . .
H1 H 0.7087 0.0133 0.4401 0.017 Uiso 0.50 1 d PR . .
N2 N 0.3677(14) -0.0121(6) 0.5130(8) 0.011(3) Uani 0.50 1 d PDU . .
H2 H 0.2759 -0.0235 0.5348 0.014 Uiso 0.50 1 d PR . .
C7 C 0.5552(10) -0.0940(7) 0.4226(10) 0.030(2) Uani 0.50 1 d PDU . .
H7A H 0.6089 -0.1461 0.4660 0.045 Uiso 0.50 1 d PR . .
H7B H 0.5599 -0.0988 0.3365 0.045 Uiso 0.50 1 d PR . .
C8 C 0.3953(9) -0.0977(6) 0.4384(8) 0.0169(18) Uani 0.50 1 d PDU . .
H8A H 0.3963 -0.1566 0.4843 0.025 Uiso 0.50 1 d PR . .
H8B H 0.3155 -0.0988 0.3706 0.025 Uiso 0.50 1 d PR . .
C9 C 0.5236(9) 0.0792(8) 0.3957(10) 0.027(2) Uani 0.50 1 d PDU . .
H9A H 0.5539 0.1439 0.4182 0.041 Uiso 0.50 1 d PR . .
H9B H 0.5295 0.0685 0.3106 0.041 Uiso 0.50 1 d PR . .
C10 C 0.3760(9) 0.0774(6) 0.4402(8) 0.0167(18) Uani 0.50 1 d PDU . .
H10C H 0.3653 0.1356 0.4849 0.025 Uiso 0.50 1 d PR . .
H10D H 0.2967 0.0718 0.3724 0.025 Uiso 0.50 1 d PR . .
C11 C 0.6257(9) 0.0134(8) 0.5976(8) 0.022(2) Uani 0.50 1 d PDU . .
H11C H 0.6675 0.0742 0.6265 0.034 Uiso 0.50 1 d PR . .
H11D H 0.6835 -0.0381 0.6387 0.034 Uiso 0.50 1 d PR . .
C12 C 0.4733(9) -0.0078(8) 0.6306(8) 0.0172(19) Uani 0.50 1 d PDU . .
H12A H 0.4576 0.0472 0.6798 0.026 Uiso 0.50 1 d PR . .
H12B H 0.4605 -0.0658 0.6750 0.026 Uiso 0.50 1 d PR . .

loop_
_atom_site_aniso_label
_atom_site_aniso_U_11
_atom_site_aniso_U_22
_atom_site_aniso_U_33
_atom_site_aniso_U_23
_atom_site_aniso_U_13
_atom_site_aniso_U_12
U 0.00980(8) 0.01051(10) 0.01058(9) 0.00066(6) 0.00212(5) 0.00026(6)
O1 0.0172(14) 0.0141(17) 0.0169(15) 0.0003(12) 0.0023(12) -0.0026(12)
O2 0.0154(14) 0.0176(18) 0.0144(14) 0.0006(12) 0.0038(11) -0.0003(12)
O3 0.0114(13) 0.0085(15) 0.0132(14) 0.0040(11) 0.0042(11) 0.0010(11)
O4 0.0123(13) 0.0115(16) 0.0202(15) 0.0040(12) 0.0036(11) 0.0014(11)
O5 0.0188(15) 0.0147(18) 0.0262(17) 0.0018(13) 0.0075(12) -0.0017(12)
O6 0.0128(13) 0.0093(16) 0.0176(14) 0.0022(12) 0.0048(11) 0.0006(11)
O7 0.0186(14) 0.0134(17) 0.0182(15) 0.0006(12) 0.0065(12) 0.0013(12)
O8 0.0145(14) 0.0217(18) 0.0201(16) -0.0054(13) 0.0069(12) -0.0017(12)
O9 0.0151(14) 0.0136(17) 0.0175(15) -0.0010(12) 0.0039(11) 0.0000(12)
O10 0.0109(13) 0.0163(17) 0.0235(16) -0.0019(13) 0.0045(12) 0.0038(12)
O11 0.0184(18) 0.102(4) 0.049(2) -0.052(3) 0.0061(17) -0.001(2)
C1 0.0157(19) 0.008(2) 0.0091(18) 0.0015(15) 0.0024(15) -0.0022(15)
C2 0.0163(19) 0.013(2) 0.0115(19) -0.0004(16) 0.0046(16) -0.0003(16)
C3 0.015(2) 0.016(2) 0.018(2) -0.0014(18) 0.0043(16) 0.0006(17)
C4 0.0153(19) 0.017(2) 0.0069(18) 0.0028(16) 0.0052(15) 0.0049(17)
C5 0.0153(19) 0.016(2) 0.0093(19) 0.0020(16) 0.0039(15) 0.0009(16)
C6 0.0140(19) 0.013(2) 0.0109(19) 0.0027(16) -0.0005(15) 0.0030(16)
N1 0.010(4) 0.019(4) 0.016(4) 0.000(3) 0.007(3) -0.001(3)
N2 0.009(4) 0.013(4) 0.012(4) -0.001(3) 0.004(3) 0.001(3)
C7 0.020(4) 0.028(5) 0.044(5) -0.013(4) 0.015(4) -0.010(4)
C8 0.014(4) 0.020(5) 0.018(4) -0.003(4) 0.008(3) -0.002(3)
C9 0.018(4) 0.029(6) 0.037(5) 0.015(5) 0.012(4) -0.001(4)
C10 0.016(4) 0.014(4) 0.020(4) 0.009(3) 0.003(3) 0.003(3)
C11 0.012(4) 0.040(6) 0.017(4) 0.002(4) 0.007(3) -0.001(4)
C12 0.016(4) 0.020(5) 0.016(4) 0.000(4) 0.004(3) -0.002(3)

loop_
_atom_type_symbol
_atom_type_description
_atom_type_scat_dispersion_real
_atom_type_scat_dispersion_imag
_atom_type_scat_source
C C 0.0033 0.0016 'International Tables Vol C Tables 4.2.6.8 and 6.1.1.4'
H H 0.0000 0.0000 'International Tables Vol C Tables 4.2.6.8 and 6.1.1.4'
N N 0.0061 0.0033 'International Tables Vol C Tables 4.2.6.8 and 6.1.1.4'
O O 0.0106 0.0060 'International Tables Vol C Tables 4.2.6.8 and 6.1.1.4'
U U -9.6767 9.6646 'International Tables Vol C Tables 4.2.6.8 and 6.1.1.4'

loop_
_geom_angle_atom_site_label_1
_geom_angle_atom_site_label_2
_geom_angle_atom_site_label_3
_geom_angle
_geom_angle_site_symmetry_1
_geom_angle_site_symmetry_3
_geom_angle_publ_flag
O2 U O1 174.52(13) . . ?
O2 U O6 88.02(12) . 3_755 ?
O1 U O6 88.37(12) . 3_755 ?
O2 U O3 89.93(12) . . ?
O1 U O3 95.43(12) . . ?
O6 U O3 143.32(9) 3_755 . ?
O2 U O4 94.98(12) . . ?
O1 U O4 86.15(12) . . ?
O6 U O4 150.42(9) 3_755 . ?
O3 U O4 66.21(9) . . ?
O2 U O3 91.37(11) . 3_755 ?
O1 U O3 91.71(11) . 3_755 ?
O6 U O3 75.34(9) 3_755 3_755 ?
O3 U O3 68.10(11) . 3_755 ?
O4 U O3 133.81(10) . 3_755 ?
O2 U O10 85.13(11) . . ?
O1 U O10 90.02(12) . . ?
O6 U O10 76.50(10) 3_755 . ?
O3 U O10 139.76(10) . . ?
O4 U O10 74.47(10) . . ?
O3 U O10 151.72(10) 3_755 . ?
C1 O3 U 122.5(2) . . ?
C1 O3 U 125.6(2) . 3_755 ?
U O3 U 111.90(11) . 3_755 ?
C2 O4 U 124.9(2) . . ?
C4 O6 U 129.4(2) . 3_755 ?
O3 C1 C3 111.8(3) . . ?
O3 C1 C5 110.5(3) . . ?
C3 C1 C5 110.1(3) . . ?
O3 C1 C2 109.6(3) . . ?
C3 C1 C2 105.9(3) . . ?
C5 C1 C2 108.8(3) . . ?
O5 C2 O4 125.7(4) . . ?
O5 C2 C1 119.1(4) . . ?
O4 C2 C1 115.3(3) . . ?
C4 C3 C1 116.4(4) . . ?
O7 C4 O6 122.9(4) . . ?
O7 C4 C3 118.1(4) . . ?
O6 C4 C3 118.9(4) . . ?
C6 C5 C1 111.8(3) . . ?
O8 C6 O9 122.9(4) . . ?
O8 C6 C5 121.2(4) . . ?
O9 C6 C5 115.9(4) . . ?
C7 N1 C9 109.7(10) . . ?
C7 N1 C11 109.9(9) . . ?
C9 N1 C11 110.0(9) . . ?
C10 N2 C8 109.7(8) . . ?
C12 N2 C8 111.3(8) . . ?
N1 C7 C8 109.5(9) . . ?
N2 C8 C7 107.4(9) . . ?
N1 C9 C10 108.1(9) . . ?
N2 C10 C9 108.5(9) . . ?
N1 C11 C12 108.6(9) . . ?
N2 C12 C11 107.3(9) . . ?

loop_
_geom_bond_atom_site_label_1
_geom_bond_atom_site_label_2
_geom_bond_distance
_geom_bond_site_symmetry_2
_geom_bond_publ_flag
U O2 1.769(3) . ?
U O1 1.777(3) . ?
U O6 2.373(3) 3_755 ?
U O3 2.383(3) . ?
U O4 2.389(3) . ?
U O3 2.397(3) 3_755 ?
U O10 2.414(3) . ?
U U 3.9604(3) 3_755 ?
O3 C1 1.417(5) . ?
O3 U 2.397(3) 3_755 ?
O4 C2 1.280(5) . ?
O5 C2 1.235(5) . ?
O6 C4 1.285(5) . ?
O6 U 2.373(3) 3_755 ?
O7 C4 1.240(5) . ?
O8 C6 1.222(5) . ?
O9 C6 1.316(5) . ?
C1 C3 1.528(6) . ?
C1 C5 1.554(5) . ?
C1 C2 1.566(5) . ?
C3 C4 1.507(5) . ?
C5 C6 1.493(6) . ?
N1 C7 1.482(9) . ?
N1 C9 1.489(9) . ?
N1 C11 1.493(9) . ?
N2 C10 1.487(8) . ?
N2 C12 1.489(8) . ?
N2 C8 1.490(9) . ?
C7 C8 1.528(11) . ?
C9 C10 1.536(12) . ?
C11 C12 1.551(11) . ?

loop_
_geom_hbond_atom_site_label_D
_geom_hbond_atom_site_label_H
_geom_hbond_atom_site_label_A
_geom_hbond_distance_DH
_geom_hbond_distance_HA
_geom_hbond_distance_DA
_geom_hbond_angle_DHA
_geom_hbond_site_symmetry_A
N1 H1 O8 0.94 1.95 2.642(13) 128.8 .
N2 H2 O7 0.94 2.07 2.873(13) 142.2 4_456
O9 H9 O7 0.93 1.71 2.631(4) 167.9 2_755
O10 H10A O4 0.95 1.80 2.731(4) 163.2 3_655
O10 H10B O11 0.91 1.83 2.724(5) 170.0 .
O11 H11A O6 0.93 1.99 2.897(4) 163.8 2_755
O11 H11B O5 0.99 1.79 2.776(5) 177.4 2_655
